data_2017726
loop_
_publ_author_name
'Payne, Thomas J.'
'Thurman, Chad R.'
'Yu, Hao'
'Sun, Qian'
'Mohanty, Dillip K.'
'Squattrito, Philip J.'
'Giolando, Mark-Robin'
'Brue, Christopher R.'
'Kirschbaum, Kristin'

_publ_section_title
;
 <i>N</i>,<i>N</i>'-Diethyl-4-nitrobenzene-1,3-diamine,
 2,6-bis(ethylamino)-3-nitrobenzonitrile and
 bis(4-ethylamino-3-nitrophenyl) sulfone
;
_journal_coeditor_code SK3377
_journal_issue 7
_journal_name_full 'Acta Crystallographica Section C'
_journal_page_first o369
_journal_page_last o373
_journal_paper_doi 10.1107/S0108270110023188
_journal_volume 66
_journal_year 2010
_chemical_formula_iupac 'C16 H18 N4 O6 S'
_chemical_formula_moiety 'C16 H18 N4 O6 S'
_chemical_formula_sum 'C16 H18 N4 O6 S'
_chemical_formula_weight 394.40
_chemical_melting_point 574
_chemical_name_common di(4-ethylamino-3-nitrobenzene)sulfone
_chemical_name_systematic
;
bis(4-ethylamino-3-nitrophenyl) sulfone
;
_space_group_IT_number 14
_symmetry_cell_setting monoclinic
_symmetry_space_group_name_Hall '-P 2ybc'
_symmetry_space_group_name_H-M 'P 1 21/c 1'
_atom_sites_solution_hydrogens difmap
_atom_sites_solution_primary direct
_atom_sites_solution_secondary difmap
_audit_creation_method SHELXL97
_cell_angle_alpha 90.00
_cell_angle_beta 115.647(12)
_cell_angle_gamma 90.00
_cell_formula_units_Z 4
_cell_length_a 15.514(5)
_cell_length_b 8.573(4)
_cell_length_c 15.012(5)
_cell_measurement_reflns_used 874
_cell_measurement_temperature 210.0(10)
_cell_measurement_theta_max 56
_cell_measurement_theta_min 2
_cell_volume 1799.9(12)
_computing_cell_refinement 'SAINT-Plus (Bruker, 2003)'
_computing_data_collection 'SMART (Bruker, 2003)'
_computing_data_reduction 'SAINT-Plus (Bruker, 2003)'
_computing_molecular_graphics 'CrystalMaker (Palmer, 2008)'
_computing_publication_material 'SHELXL97 (Sheldrick, 2008)'
_computing_structure_refinement 'SHELXL97 (Sheldrick, 2008)'
_computing_structure_solution 'SHELXS97 (Sheldrick, 2008)'
_diffrn_ambient_temperature 210.0(10)
_diffrn_measured_fraction_theta_full 0.999
_diffrn_measured_fraction_theta_max 0.999
_diffrn_measurement_device_type 'Bruker SMART 6000 CCD area-detector'
_diffrn_measurement_method \w
_diffrn_radiation_monochromator graphite
_diffrn_radiation_source 'sealed tube'
_diffrn_radiation_type MoK\a
_diffrn_radiation_wavelength 0.71073
_diffrn_reflns_av_R_equivalents 0.0298
_diffrn_reflns_av_sigmaI/netI 0.0220
_diffrn_reflns_limit_h_max 18
_diffrn_reflns_limit_h_min -19
_diffrn_reflns_limit_k_max 10
_diffrn_reflns_limit_k_min -10
_diffrn_reflns_limit_l_max 18
_diffrn_reflns_limit_l_min -14
_diffrn_reflns_number 14699
_diffrn_reflns_theta_full 26.00
_diffrn_reflns_theta_max 26.00
_diffrn_reflns_theta_min 2.72
_exptl_absorpt_coefficient_mu 0.222
_exptl_absorpt_correction_T_max 1.000
_exptl_absorpt_correction_T_min 0.793
_exptl_absorpt_correction_type multi-scan
_exptl_absorpt_process_details '(SADABS; Sheldrick, 1996)'
_exptl_crystal_colour yellow-orange
_exptl_crystal_density_diffrn 1.456
_exptl_crystal_density_method 'not measured'
_exptl_crystal_description trapezoid
_exptl_crystal_F_000 824
_exptl_crystal_size_max 0.20
_exptl_crystal_size_mid 0.15
_exptl_crystal_size_min 0.09
_refine_diff_density_max 0.332
_refine_diff_density_min -0.265
_refine_ls_extinction_method none
_refine_ls_goodness_of_fit_ref 1.024
_refine_ls_hydrogen_treatment refall
_refine_ls_matrix_type full
_refine_ls_number_parameters 316
_refine_ls_number_reflns 3539
_refine_ls_number_restraints 0
_refine_ls_restrained_S_all 1.024
_refine_ls_R_factor_all 0.0417
_refine_ls_R_factor_gt 0.0339
_refine_ls_shift/su_max 0.001
_refine_ls_shift/su_mean 0.000
_refine_ls_structure_factor_coef Fsqd
_refine_ls_weighting_details 'calc w = 1/[\s^2^(Fo^2^)+(0.0544P)^2^+0.4673P] where P=(Fo^2^+2Fc^2^)/3'
_refine_ls_weighting_scheme calc
_refine_ls_wR_factor_gt 0.0903
_refine_ls_wR_factor_ref 0.0951
_reflns_number_gt 3011
_reflns_number_total 3539
_reflns_threshold_expression I>2\s(I)
_cod_data_source_file sk3377.cif
_cod_data_source_block III
_cod_original_cell_volume 1799.8(11)
_cod_original_sg_symbol_H-M 'P 21/c'
_cod_database_code 2017726
_cod_database_fobs_code 2017726

loop_
_symmetry_equiv_pos_as_xyz
'x, y, z'
'-x, y+1/2, -z+1/2'
'-x, -y, -z'
'x, -y-1/2, z-1/2'

loop_
_atom_site_type_symbol
_atom_site_label
_atom_site_fract_x
_atom_site_fract_y
_atom_site_fract_z
_atom_site_U_iso_or_equiv
_atom_site_adp_type
_atom_site_calc_flag
_atom_site_refinement_flags
_atom_site_occupancy
_atom_site_disorder_assembly
_atom_site_disorder_group
S S1 0.30295(3) 0.20618(4) 0.06821(3) 0.03319(13) Uani d . 1 . .
N N1 0.29145(11) 0.59772(17) 0.38929(10) 0.0390(3) Uani d . 1 . .
H H1N 0.2385(14) 0.596(2) 0.3929(14) 0.044(5) Uiso d . 1 . .
N N2 0.11761(10) 0.4433(2) 0.24413(11) 0.0453(4) Uani d . 1 . .
N N3 0.18583(10) 0.59468(18) -0.29296(10) 0.0410(3) Uani d . 1 . .
H H3N 0.2287(16) 0.620(3) -0.3126(16) 0.059(6) Uiso d . 1 . .
N N4 0.38853(9) 0.51205(16) -0.17556(9) 0.0346(3) Uani d . 1 . .
O O1 0.40029(8) 0.15725(14) 0.09813(9) 0.0430(3) Uani d . 1 . .
O O2 0.22787(9) 0.09193(13) 0.04533(9) 0.0442(3) Uani d . 1 . .
O O3 0.10816(9) 0.52119(19) 0.30876(10) 0.0619(4) Uani d . 1 . .
O O4 0.04976(9) 0.3747(2) 0.18008(12) 0.0781(5) Uani d . 1 . .
O O5 0.47038(8) 0.47050(18) -0.12189(10) 0.0577(4) Uani d . 1 . .
O O6 0.37070(9) 0.59833(17) -0.24709(9) 0.0532(4) Uani d . 1 . .
C C1 0.29244(11) 0.51239(18) 0.31485(11) 0.0317(3) Uani d . 1 . .
C C2 0.21037(10) 0.43338(19) 0.24358(11) 0.0332(3) Uani d . 1 . .
C C3 0.21516(11) 0.34098(19) 0.16978(11) 0.0325(3) Uani d . 1 . .
H H3 0.1610(14) 0.284(2) 0.1257(14) 0.043(5) Uiso d . 1 . .
C C4 0.29997(11) 0.32660(17) 0.16185(11) 0.0305(3) Uani d . 1 . .
C C5 0.38194(11) 0.40640(19) 0.22851(12) 0.0344(3) Uani d . 1 . .
H H5 0.4389(13) 0.398(2) 0.2239(13) 0.038(5) Uiso d . 1 . .
C C6 0.37794(11) 0.4952(2) 0.30230(12) 0.0350(4) Uani d . 1 . .
H H6 0.4296(14) 0.549(2) 0.3446(14) 0.044(5) Uiso d . 1 . .
C C7 0.21493(10) 0.50875(18) -0.21056(11) 0.0319(3) Uani d . 1 . .
C C8 0.31179(10) 0.46316(18) -0.15161(10) 0.0290(3) Uani d . 1 . .
C C9 0.33818(10) 0.37282(18) -0.06701(11) 0.0293(3) Uani d . 1 . .
H H9 0.4028(12) 0.3462(19) -0.0309(12) 0.033(4) Uiso d . 1 . .
C C10 0.26990(10) 0.32403(17) -0.03760(11) 0.0302(3) Uani d . 1 . .
C C11 0.17391(12) 0.3671(2) -0.09329(13) 0.0400(4) Uani d . 1 . .
H H11 0.1261(14) 0.335(2) -0.0746(14) 0.052(5) Uiso d . 1 . .
C C12 0.14766(12) 0.4560(2) -0.17612(13) 0.0407(4) Uani d . 1 . .
H H12 0.0869(14) 0.479(2) -0.2090(14) 0.047(5) Uiso d . 1 . .
C C13 0.37502(14) 0.6672(2) 0.46937(13) 0.0416(4) Uani d . 1 . .
H H13B 0.4216(13) 0.587(2) 0.5024(14) 0.044(5) Uiso d . 1 . .
H H13A 0.4048(13) 0.744(2) 0.4420(13) 0.043(5) Uiso d . 1 . .
C C14 0.34374(19) 0.7486(2) 0.53982(15) 0.0531(5) Uani d . 1 . .
H H14C 0.3119(16) 0.675(3) 0.5645(15) 0.062(6) Uiso d . 1 . .
H H14B 0.3977(18) 0.794(3) 0.5913(18) 0.070(7) Uiso d . 1 . .
H H14A 0.2986(17) 0.833(3) 0.5068(18) 0.069(7) Uiso d . 1 . .
C C15 0.08615(14) 0.6323(3) -0.35703(15) 0.0548(5) Uani d . 1 . .
H H15B 0.0640(16) 0.700(3) -0.3184(17) 0.068(7) Uiso d . 1 . .
H H15A 0.0491(16) 0.533(3) -0.3785(17) 0.062(6) Uiso d . 1 . .
C C16 0.0803(2) 0.7242(4) -0.44532(18) 0.0707(7) Uani d . 1 . .
H H16C 0.105(2) 0.668(3) -0.483(2) 0.089(9) Uiso d . 1 . .
H H16B 0.014(2) 0.748(3) -0.485(2) 0.102(9) Uiso d . 1 . .
H H16A 0.123(3) 0.824(4) -0.422(3) 0.144(14) Uiso d . 1 . .

loop_
_atom_site_aniso_label
_atom_site_aniso_U_11
_atom_site_aniso_U_22
_atom_site_aniso_U_33
_atom_site_aniso_U_12
_atom_site_aniso_U_13
_atom_site_aniso_U_23
S1 0.0386(2) 0.0292(2) 0.0389(2) 0.00409(15) 0.02355(18) 0.00262(15)
N1 0.0373(7) 0.0475(9) 0.0338(7) -0.0001(6) 0.0168(6) -0.0026(6)
N2 0.0285(7) 0.0683(10) 0.0399(8) 0.0056(7) 0.0154(6) -0.0066(7)
N3 0.0351(7) 0.0562(9) 0.0323(7) 0.0053(7) 0.0152(6) 0.0044(6)
N4 0.0308(7) 0.0454(8) 0.0316(7) -0.0040(6) 0.0171(6) -0.0046(6)
O1 0.0462(7) 0.0407(6) 0.0497(7) 0.0155(5) 0.0278(6) 0.0075(5)
O2 0.0573(7) 0.0324(6) 0.0534(7) -0.0065(5) 0.0338(6) -0.0016(5)
O3 0.0391(7) 0.0995(11) 0.0530(8) 0.0036(7) 0.0256(6) -0.0246(8)
O4 0.0278(7) 0.1314(15) 0.0728(10) -0.0091(8) 0.0197(7) -0.0473(10)
O5 0.0291(6) 0.0890(11) 0.0588(8) 0.0043(6) 0.0228(6) 0.0208(7)
O6 0.0452(7) 0.0792(10) 0.0403(7) -0.0041(6) 0.0233(6) 0.0165(6)
C1 0.0332(8) 0.0332(8) 0.0295(7) 0.0031(6) 0.0144(6) 0.0058(6)
C2 0.0261(7) 0.0432(9) 0.0315(8) 0.0050(6) 0.0136(6) 0.0034(7)
C3 0.0283(7) 0.0376(8) 0.0314(8) 0.0015(7) 0.0127(6) 0.0010(7)
C4 0.0336(8) 0.0307(8) 0.0322(8) 0.0036(6) 0.0190(6) 0.0050(6)
C5 0.0293(7) 0.0402(9) 0.0400(8) 0.0006(6) 0.0209(7) 0.0066(7)
C6 0.0306(8) 0.0392(9) 0.0357(8) -0.0054(7) 0.0148(7) 0.0029(7)
C7 0.0308(8) 0.0370(8) 0.0293(7) 0.0016(6) 0.0142(6) -0.0044(6)
C8 0.0265(7) 0.0359(8) 0.0287(7) -0.0029(6) 0.0158(6) -0.0070(6)
C9 0.0259(7) 0.0323(8) 0.0308(7) 0.0004(6) 0.0134(6) -0.0056(6)
C10 0.0324(7) 0.0306(8) 0.0325(8) 0.0011(6) 0.0186(6) -0.0012(6)
C11 0.0318(8) 0.0511(10) 0.0452(9) 0.0001(7) 0.0242(7) 0.0022(8)
C12 0.0261(8) 0.0558(11) 0.0414(9) 0.0059(7) 0.0157(7) 0.0027(8)
C13 0.0501(10) 0.0360(9) 0.0364(9) -0.0097(8) 0.0165(8) 0.0021(7)
C14 0.0823(15) 0.0411(11) 0.0419(10) -0.0220(11) 0.0326(11) -0.0081(9)
C15 0.0410(10) 0.0757(15) 0.0431(10) 0.0170(10) 0.0137(8) 0.0103(10)
C16 0.0637(14) 0.095(2) 0.0467(12) 0.0296(15) 0.0178(11) 0.0231(13)

loop_
_atom_type_symbol
_atom_type_description
_atom_type_scat_dispersion_real
_atom_type_scat_dispersion_imag
_atom_type_scat_source
C C 0.0033 0.0016 'International Tables Vol C Tables 4.2.6.8 and 6.1.1.4'
H H 0.0000 0.0000 'International Tables Vol C Tables 4.2.6.8 and 6.1.1.4'
O O 0.0106 0.0060 'International Tables Vol C Tables 4.2.6.8 and 6.1.1.4'
S S 0.1246 0.1234 'International Tables Vol C Tables 4.2.6.8 and 6.1.1.4'
N N 0.0061 0.0033 'International Tables Vol C Tables 4.2.6.8 and 6.1.1.4'

loop_
_geom_angle_atom_site_label_1
_geom_angle_atom_site_label_2
_geom_angle_atom_site_label_3
_geom_angle_site_symmetry_1
_geom_angle_site_symmetry_3
_geom_angle
_geom_angle_publ_flag
O1 S1 O2 . . 120.38(8) ?
O1 S1 C4 . . 107.96(7) ?
O2 S1 C4 . . 106.87(7) ?
O1 S1 C10 . . 107.77(7) ?
O2 S1 C10 . . 106.52(8) ?
C4 S1 C10 . . 106.60(8) ?
C1 N1 C13 . . 125.61(15) ?
C1 N1 H1N . . 114.0(13) ?
C13 N1 H1N . . 119.6(13) ?
O4 N2 O3 . . 121.39(14) ?
O4 N2 C2 . . 119.10(14) ?
O3 N2 C2 . . 119.51(14) ?
C7 N3 C15 . . 124.57(15) ?
C7 N3 H3N . . 116.8(15) ?
C15 N3 H3N . . 118.2(15) ?
O5 N4 O6 . . 121.66(13) ?
O5 N4 C8 . . 118.83(13) ?
O6 N4 C8 . . 119.46(13) ?
N1 C1 C6 . . 120.87(15) ?
N1 C1 C2 . . 123.65(14) ?
C6 C1 C2 . . 115.48(14) ?
C3 C2 C1 . . 121.92(13) ?
C3 C2 N2 . . 115.80(14) ?
C1 C2 N2 . . 122.28(14) ?
C4 C3 C2 . . 120.18(15) ?
C4 C3 H3 . . 119.0(11) ?
C2 C3 H3 . . 120.8(11) ?
C3 C4 C5 . . 119.84(14) ?
C3 C4 S1 . . 118.54(12) ?
C5 C4 S1 . . 121.62(11) ?
C6 C5 C4 . . 120.15(14) ?
C6 C5 H5 . . 119.3(11) ?
C4 C5 H5 . . 120.5(11) ?
C5 C6 C1 . . 122.37(15) ?
C5 C6 H6 . . 121.0(12) ?
C1 C6 H6 . . 116.6(12) ?
N3 C7 C12 . . 120.20(14) ?
N3 C7 C8 . . 124.48(14) ?
C12 C7 C8 . . 115.31(14) ?
C9 C8 C7 . . 122.23(13) ?
C9 C8 N4 . . 116.11(13) ?
C7 C8 N4 . . 121.65(13) ?
C10 C9 C8 . . 119.94(14) ?
C10 C9 H9 . . 121.2(10) ?
C8 C9 H9 . . 118.8(10) ?
C9 C10 C11 . . 119.57(14) ?
C9 C10 S1 . . 119.95(12) ?
C11 C10 S1 . . 120.48(11) ?
C12 C11 C10 . . 120.76(14) ?
C12 C11 H11 . . 118.2(12) ?
C10 C11 H11 . . 121.0(12) ?
C11 C12 C7 . . 122.19(15) ?
C11 C12 H12 . . 117.6(12) ?
C7 C12 H12 . . 120.2(13) ?
N1 C13 C14 . . 108.96(16) ?
N1 C13 H13B . . 109.4(11) ?
C14 C13 H13B . . 111.5(11) ?
N1 C13 H13A . . 109.7(11) ?
C14 C13 H13A . . 109.2(11) ?
H13B C13 H13A . . 108.0(15) ?
C13 C14 H14C . . 109.6(13) ?
C13 C14 H14B . . 108.9(14) ?
H14C C14 H14B . . 112.1(18) ?
C13 C14 H14A . . 111.3(14) ?
H14C C14 H14A . . 107.9(19) ?
H14B C14 H14A . . 107.1(19) ?
N3 C15 C16 . . 109.70(18) ?
N3 C15 H15B . . 106.4(14) ?
C16 C15 H15B . . 107.9(13) ?
N3 C15 H15A . . 108.7(13) ?
C16 C15 H15A . . 110.8(13) ?
H15B C15 H15A . . 113.3(18) ?
C15 C16 H16C . . 112.0(17) ?
C15 C16 H16B . . 107.2(18) ?
H16C C16 H16B . . 110(2) ?
C15 C16 H16A . . 110(2) ?
H16C C16 H16A . . 105(3) ?
H16B C16 H16A . . 113(3) ?

loop_
_geom_bond_atom_site_label_1
_geom_bond_atom_site_label_2
_geom_bond_site_symmetry_2
_geom_bond_distance
_geom_bond_publ_flag
S1 O1 . 1.4390(13) ?
S1 O2 . 1.4449(13) ?
S1 C4 . 1.7608(16) ?
S1 C10 . 1.7612(16) ?
N1 C1 . 1.341(2) ?
N1 C13 . 1.460(2) ?
N1 H1N . 0.846(19) ?
N2 O4 . 1.226(2) ?
N2 O3 . 1.2375(19) ?
N2 C2 . 1.4451(19) ?
N3 C7 . 1.339(2) ?
N3 C15 . 1.460(2) ?
N3 H3N . 0.86(2) ?
N4 O5 . 1.2259(18) ?
N4 O6 . 1.2327(18) ?
N4 C8 . 1.4466(18) ?
C1 C6 . 1.426(2) ?
C1 C2 . 1.430(2) ?
C2 C3 . 1.390(2) ?
C3 C4 . 1.377(2) ?
C3 H3 . 0.95(2) ?
C4 C5 . 1.409(2) ?
C5 C6 . 1.367(2) ?
C5 H5 . 0.919(18) ?
C6 H6 . 0.90(2) ?
C7 C12 . 1.424(2) ?
C7 C8 . 1.429(2) ?
C8 C9 . 1.389(2) ?
C9 C10 . 1.377(2) ?
C9 H9 . 0.938(17) ?
C10 C11 . 1.405(2) ?
C11 C12 . 1.361(2) ?
C11 H11 . 0.94(2) ?
C12 H12 . 0.88(2) ?
C13 C14 . 1.512(3) ?
C13 H13B . 0.966(19) ?
C13 H13A . 0.992(19) ?
C14 H14C . 0.97(2) ?
C14 H14B . 0.94(3) ?
C14 H14A . 0.98(2) ?
C15 C16 . 1.511(3) ?
C15 H15B . 0.98(2) ?
C15 H15A . 1.00(2) ?
C16 H16C . 0.94(3) ?
C16 H16B . 0.96(3) ?
C16 H16A . 1.05(4) ?

loop_
_geom_hbond_atom_site_label_D
_geom_hbond_atom_site_label_H
_geom_hbond_atom_site_label_A
_geom_hbond_site_symmetry_A
_geom_hbond_distance_DH
_geom_hbond_distance_HA
_geom_hbond_distance_DA
_geom_hbond_angle_DHA
N1 H1N O3 . 0.846(19) 1.972(19) 2.646(2) 135.9(17)
N3 H3N O6 . 0.86(2) 2.00(2) 2.644(2) 131.2(19)
N1 H1N O2 4_566 0.846(19) 2.862(19) 3.332(2) 117.0(15)
N3 H3N O2 4_565 0.86(2) 2.80(2) 3.201(2) 110.4(17)

loop_
_geom_torsion_atom_site_label_1
_geom_torsion_atom_site_label_2
_geom_torsion_atom_site_label_3
_geom_torsion_atom_site_label_4
_geom_torsion_site_symmetry_1
_geom_torsion_site_symmetry_2
_geom_torsion_site_symmetry_3
_geom_torsion_site_symmetry_4
_geom_torsion
_geom_torsion_publ_flag
C7 C8 C9 C10 . . . . 0.1(2) ?
C8 C9 C10 C11 . . . . -0.4(2) ?
C9 C10 C11 C12 . . . . 0.3(3) ?
C10 C11 C12 C7 . . . . 0.2(3) ?
C11 C12 C7 C8 . . . . -0.6(2) ?
C12 C7 C8 C9 . . . . 0.4(2) ?
C16 C15 N3 C7 . . . . -177.21(19) ?
C15 N3 C7 C8 . . . . 175.54(17) ?
C15 N3 C7 C12 . . . . -4.4(3) ?
O5 N4 C8 C9 . . . . 0.9(2) ?
O6 N4 C8 C9 . . . . -176.72(14) ?
O5 N4 C8 C7 . . . . 179.40(15) ?
O6 N4 C8 C7 . . . . 1.8(2) ?
O1 S1 C10 C9 . . . . -9.97(15) ?
O1 S1 C10 C11 . . . . 169.15(13) ?
O2 S1 C10 C9 . . . . -140.44(12) ?
O2 S1 C10 C11 . . . . 38.68(15) ?
O1 S1 C4 C5 . . . . 23.23(15) ?
O1 S1 C4 C3 . . . . -156.21(12) ?
O2 S1 C4 C5 . . . . 154.05(13) ?
O2 S1 C4 C3 . . . . -25.39(14) ?
C1 C2 C3 C4 . . . . -1.8(2) ?
C2 C3 C4 C5 . . . . -0.3(2) ?
C3 C4 C5 C6 . . . . 1.4(2) ?
C4 C5 C6 C1 . . . . -0.5(2) ?
C5 C6 C1 C2 . . . . -1.4(2) ?
C6 C1 C2 C3 . . . . 2.6(2) ?
C14 C13 N1 C1 . . . . -177.91(16) ?
C13 N1 C1 C2 . . . . 173.40(16) ?
C13 N1 C1 C6 . . . . -6.6(2) ?
O3 N2 C2 C1 . . . . -0.8(3) ?
O4 N2 C2 C1 . . . . 178.90(17) ?
O3 N2 C2 C3 . . . . 178.70(16) ?
O4 N2 C2 C3 . . . . -1.6(2) ?
